data_4327473
loop_
_publ_author_name
'Juan Carlos G\'alvez-Ruiz'
'Henrich N\"oth'
'Angelina Flores-Parra'

_publ_contact_author
;
  Profr. Angelina Flores Parra
  Departamento de Quimica
  CINVESTAV-IPN
  Av. Instituto Politecnico Nacional 2508
  07360 Mexico, D.F.
  Mexico

;
_publ_contact_author_email aflores@mail.cinvestav.mx
_publ_contact_author_fax '5255 57477113'
_publ_contact_author_phone '5255 57473720'
_publ_section_title
;
 Organometallic Aluminum Compounds Derived from
 2-(1,3,5-Dithiazinan-5-yl)ethanol Ligands1
;
_journal_name_full 'Inorganic Chemistry'
_journal_page_first 7569
_journal_page_last 7578
_journal_paper_doi 10.1021/ic034642+
_journal_volume 42
_journal_year 2003
_chemical_formula_moiety 'C10 H24 Al2 Cl N O S2'
_chemical_formula_sum 'C10 H24 Al2 Cl N O S2'
_chemical_formula_weight 327.83
_chemical_melting_point 377(2)
_chemical_name_common N-Isopropanoldithiazinane
_chemical_name_systematic
;
O-Dimethylchloroaluminum-O-dimethylaluminum-1-methyl-
-2-(1,3,5-dithiazinan-5-yl)-ethanolate
;
_space_group_IT_number 19
_symmetry_cell_setting orthorhombic
_symmetry_space_group_name_Hall 'P 2ac 2ab'
_symmetry_space_group_name_H-M 'P 21 21 21'
_atom_sites_solution_hydrogens 'found position and geometrically'
_atom_sites_solution_primary direct
_atom_sites_solution_secondary difmap
_audit_creation_method 'SHELXL-CIF-file updated by CIFRTF'
_cell_angle_alpha 90.00
_cell_angle_beta 90.00
_cell_angle_gamma 90.00
_cell_formula_units_Z 4
_cell_length_a 10.727(2)
_cell_length_b 11.636(2)
_cell_length_c 14.411(3)
_cell_measurement_reflns_used 100
_cell_measurement_temperature 293(2)
_cell_measurement_theta_max 10
_cell_measurement_theta_min 1
_cell_volume 1798.8(6)
_computing_cell_refinement 'XSCANS (Ver. 2.00)'
_computing_data_collection 'XSCANS (Ver. 2.00)'
_computing_data_reduction 'XSCANS (Ver. 2.00)'
_computing_molecular_graphics 'XPMA (Zsolnai 1997)'
_computing_publication_material 'SHELXL (Sheldrick 1997)'
_computing_structure_refinement 'SHELXL (Sheldrick 1997)'
_computing_structure_solution 'SHELXS (Sheldrick 1997)'
_diffrn_ambient_temperature 293(2)
_diffrn_detector_area_resol_mean 3
_diffrn_measured_fraction_theta_full 0.997
_diffrn_measured_fraction_theta_max 0.997
_diffrn_measurement_device_type 'Enraf-Nonius Kappa CCD'
_diffrn_measurement_method 'phi + omega scan'
_diffrn_radiation_monochromator graphite
_diffrn_radiation_source 'fine-focus sealed tube'
_diffrn_radiation_type MoK\a
_diffrn_radiation_wavelength 0.71073
_diffrn_reflns_av_R_equivalents 0.0001
_diffrn_reflns_av_sigmaI/netI 0.0381
_diffrn_reflns_limit_h_max 13
_diffrn_reflns_limit_h_min -13
_diffrn_reflns_limit_k_max 15
_diffrn_reflns_limit_k_min -15
_diffrn_reflns_limit_l_max 18
_diffrn_reflns_limit_l_min -18
_diffrn_reflns_number 4088
_diffrn_reflns_theta_full 27.47
_diffrn_reflns_theta_max 27.47
_diffrn_reflns_theta_min 3.50
_diffrn_standards_interval_time 0
_diffrn_standards_number 100
_exptl_absorpt_coefficient_mu 0.530
_exptl_absorpt_correction_type none
_exptl_crystal_colour colorless
_exptl_crystal_density_diffrn 1.211
_exptl_crystal_description prism
_exptl_crystal_F_000 696
_exptl_crystal_size_max 0.3
_exptl_crystal_size_mid 0.2
_exptl_crystal_size_min 0.2
_refine_diff_density_max 0.220
_refine_diff_density_min -0.290
_refine_diff_density_rms 0.042
_refine_ls_abs_structure_details 'Flack H D (1983), Acta Cryst. A39, 876-881'
_refine_ls_abs_structure_Flack 0.17(9)
_refine_ls_extinction_method none
_refine_ls_goodness_of_fit_ref 1.032
_refine_ls_hydrogen_treatment refxyz
_refine_ls_matrix_type full
_refine_ls_number_parameters 195
_refine_ls_number_reflns 4088
_refine_ls_number_restraints 0
_refine_ls_restrained_S_all 1.032
_refine_ls_R_factor_all 0.0620
_refine_ls_R_factor_gt 0.0408
_refine_ls_shift/su_max 0.001
_refine_ls_shift/su_mean 0.000
_refine_ls_structure_factor_coef Fsqd
_refine_ls_weighting_details 'calc w=1/[\s^2^(Fo^2^)+(0.0378P)^2^+0.6945P] where P=(Fo^2^+2Fc^2^)/3'
_refine_ls_weighting_scheme calc
_refine_ls_wR_factor_gt 0.0869
_refine_ls_wR_factor_ref 0.0968
_reflns_number_gt 3284
_reflns_number_total 4088
_reflns_threshold_expression >2sigma(I)
_cod_data_source_file ic0346422Bsi20030609_054540.cif
_cod_data_source_block afjc025
_cod_database_code 4327473

loop_
_symmetry_equiv_pos_as_xyz
'x, y, z'
'-x+1/2, -y, z+1/2'
'-x, y+1/2, -z+1/2'
'x+1/2, -y+1/2, -z'

loop_
_atom_site_label
_atom_site_type_symbol
_atom_site_fract_x
_atom_site_fract_y
_atom_site_fract_z
_atom_site_U_iso_or_equiv
_atom_site_adp_type
_atom_site_occupancy
_atom_site_symmetry_multiplicity
_atom_site_calc_flag
_atom_site_refinement_flags
Cl1 Cl 0.11508(8) 0.15227(7) 0.66915(5) 0.0591(2) Uani 1 1 d .
S1 S 0.27282(9) -0.26786(8) 0.75418(6) 0.0671(2) Uani 1 1 d .
S3 S 0.27627(11) -0.33904(8) 0.95534(8) 0.0801(3) Uani 1 1 d .
Al1 Al 0.12044(9) 0.02987(8) 0.92995(6) 0.0487(2) Uani 1 1 d .
Al2 Al 0.20903(8) 0.22956(7) 0.78973(6) 0.0492(2) Uani 1 1 d .
O9 O 0.24377(16) 0.10187(16) 0.86226(13) 0.0465(4) Uani 1 1 d .
N5 N 0.2113(2) -0.11809(19) 0.89827(15) 0.0431(5) Uani 1 1 d .
C2 C 0.2349(4) -0.3776(3) 0.8376(3) 0.0782(11) Uani 1 1 d .
H2A H 0.284(4) -0.446(4) 0.822(3) 0.099(14) Uiso 1 1 d .
H2B H 0.154(4) -0.394(4) 0.832(3) 0.095(14) Uiso 1 1 d .
C4 C 0.1826(3) -0.2117(3) 0.9659(2) 0.0574(8) Uani 1 1 d .
H4A H 0.204(3) -0.178(3) 1.029(3) 0.068(10) Uiso 1 1 d .
H4B H 0.098(3) -0.234(2) 0.9546(19) 0.042(7) Uiso 1 1 d .
C6 C 0.1775(3) -0.1553(3) 0.8020(2) 0.0474(6) Uani 1 1 d .
H6A H 0.191(3) -0.091(3) 0.760(2) 0.045(7) Uiso 1 1 d .
H6B H 0.097(3) -0.182(3) 0.802(2) 0.050(8) Uiso 1 1 d .
C7 C 0.3423(3) -0.0775(3) 0.9055(2) 0.0478(6) Uani 1 1 d .
H7A H 0.402(3) -0.130(3) 0.879(2) 0.057(9) Uiso 1 1 d .
H7B H 0.356(3) -0.064(3) 0.968(2) 0.048(8) Uiso 1 1 d .
C8 C 0.3588(3) 0.0345(3) 0.8526(2) 0.0485(6) Uani 1 1 d .
H8A H 0.365(3) 0.022(2) 0.784(2) 0.046(7) Uiso 1 1 d .
C9 C 0.4698(3) 0.0993(3) 0.8905(3) 0.0798(12) Uani 1 1 d .
H9A H 0.5426 0.0515 0.8871 0.096 Uiso 1 1 calc R
H9B H 0.4544 0.1200 0.9539 0.096 Uiso 1 1 calc R
H9C H 0.4829 0.1676 0.8544 0.096 Uiso 1 1 calc R
C10 C -0.0443(3) 0.0235(3) 0.8738(3) 0.0700(9) Uani 1 1 d .
H10A H -0.0367 0.0296 0.8077 0.084 Uiso 1 1 calc R
H10B H -0.0941 0.0858 0.8968 0.084 Uiso 1 1 calc R
H10C H -0.0834 -0.0482 0.8894 0.084 Uiso 1 1 calc R
C11 C 0.1387(5) 0.0589(4) 1.0625(2) 0.0874(13) Uani 1 1 d .
H11A H 0.1106 0.1353 1.0764 0.105 Uiso 1 1 calc R
H11B H 0.2247 0.0512 1.0797 0.105 Uiso 1 1 calc R
H11C H 0.0897 0.0043 1.0967 0.105 Uiso 1 1 calc R
C12 C 0.3559(3) 0.3095(3) 0.7411(3) 0.0748(10) Uani 1 1 d .
H12A H 0.4008 0.3443 0.7915 0.090 Uiso 1 1 calc R
H12B H 0.3300 0.3678 0.6982 0.090 Uiso 1 1 calc R
H12C H 0.4089 0.2554 0.7099 0.090 Uiso 1 1 calc R
C13 C 0.0907(3) 0.3166(2) 0.8676(2) 0.0535(7) Uani 1 1 d .
H13A H 0.1300 0.3365 0.9252 0.064 Uiso 1 1 calc R
H13B H 0.0185 0.2703 0.8796 0.064 Uiso 1 1 calc R
H13C H 0.0661 0.3855 0.8357 0.064 Uiso 1 1 calc R

loop_
_atom_site_aniso_label
_atom_site_aniso_U_11
_atom_site_aniso_U_22
_atom_site_aniso_U_33
_atom_site_aniso_U_23
_atom_site_aniso_U_13
_atom_site_aniso_U_12
Cl1 0.0611(4) 0.0713(5) 0.0449(3) -0.0032(3) 0.0032(3) 0.0015(4)
S1 0.0663(5) 0.0626(5) 0.0725(5) -0.0224(4) 0.0003(4) -0.0019(4)
S3 0.0919(7) 0.0533(5) 0.0951(7) 0.0167(5) -0.0259(6) 0.0117(5)
Al1 0.0535(5) 0.0508(5) 0.0417(4) 0.0050(4) 0.0046(4) 0.0090(4)
Al2 0.0531(5) 0.0425(4) 0.0519(4) 0.0028(4) 0.0014(4) -0.0007(4)
O9 0.0460(10) 0.0440(10) 0.0496(10) 0.0021(8) -0.0028(8) -0.0003(8)
N5 0.0443(11) 0.0443(12) 0.0407(11) 0.0032(9) -0.0060(10) -0.0012(10)
C2 0.078(3) 0.0480(19) 0.109(3) -0.012(2) -0.018(2) 0.0030(18)
C4 0.064(2) 0.0537(18) 0.0542(18) 0.0132(15) -0.0066(15) 0.0020(15)
C6 0.0475(16) 0.0497(16) 0.0451(14) -0.0031(13) -0.0088(12) -0.0042(13)
C7 0.0449(14) 0.0504(16) 0.0480(16) -0.0043(13) -0.0118(12) 0.0046(12)
C8 0.0410(14) 0.0515(16) 0.0528(16) -0.0017(13) -0.0068(12) -0.0004(13)
C9 0.0562(19) 0.072(2) 0.111(3) 0.005(2) -0.024(2) -0.0137(18)
C10 0.0516(17) 0.077(2) 0.082(2) 0.027(2) 0.0113(17) 0.0063(16)
C11 0.124(4) 0.086(3) 0.0525(19) -0.0100(19) 0.005(2) 0.034(3)
C12 0.061(2) 0.067(2) 0.096(3) 0.0254(19) -0.004(2) -0.0150(16)
C13 0.072(2) 0.0411(15) 0.0476(15) -0.0076(12) 0.0064(14) 0.0121(14)

loop_
_atom_type_symbol
_atom_type_description
_atom_type_scat_dispersion_real
_atom_type_scat_dispersion_imag
_atom_type_scat_source
C C 0.0033 0.0016 'International Tables Vol C Tables 4.2.6.8 and 6.1.1.4'
H H 0.0000 0.0000 'International Tables Vol C Tables 4.2.6.8 and 6.1.1.4'
N N 0.0061 0.0033 'International Tables Vol C Tables 4.2.6.8 and 6.1.1.4'
O O 0.0106 0.0060 'International Tables Vol C Tables 4.2.6.8 and 6.1.1.4'
Al Al 0.0645 0.0514 'International Tables Vol C Tables 4.2.6.8 and 6.1.1.4'
S S 0.1246 0.1234 'International Tables Vol C Tables 4.2.6.8 and 6.1.1.4'
Cl Cl 0.1484 0.1585 'International Tables Vol C Tables 4.2.6.8 and 6.1.1.4'

loop_
_geom_angle_atom_site_label_1
_geom_angle_atom_site_label_2
_geom_angle_atom_site_label_3
_geom_angle
C6 S1 C2 97.57(19)
C4 S3 C2 98.43(18)
O9 Al1 C10 116.69(13)
O9 Al1 C11 111.56(18)
C10 Al1 C11 120.3(2)
O9 Al1 N5 85.52(9)
C10 Al1 N5 108.07(14)
C11 Al1 N5 108.60(14)
O9 Al2 C12 114.85(13)
O9 Al2 C13 102.72(11)
C12 Al2 C13 118.48(16)
O9 Al2 Cl1 102.10(7)
C12 Al2 Cl1 106.26(14)
C13 Al2 Cl1 111.34(11)
C8 O9 Al1 114.20(16)
C8 O9 Al2 122.91(17)
Al1 O9 Al2 121.18(10)
C7 N5 C4 112.4(2)
C7 N5 C6 112.7(2)
C4 N5 C6 110.1(2)
C7 N5 Al1 99.73(16)
C4 N5 Al1 111.87(19)
C6 N5 Al1 109.72(17)
S1 C2 S3 113.3(2)
S1 C2 H2A 108(3)
S3 C2 H2A 106(3)
S1 C2 H2B 108(3)
S3 C2 H2B 112(3)
H2A C2 H2B 109(4)
N5 C4 S3 115.5(2)
N5 C4 H4A 104.8(19)
S3 C4 H4A 105.8(19)
N5 C4 H4B 106.3(17)
S3 C4 H4B 107.0(17)
H4A C4 H4B 118(3)
N5 C6 S1 115.4(2)
N5 C6 H6A 109.1(17)
S1 C6 H6A 103.4(16)
N5 C6 H6B 108.7(19)
S1 C6 H6B 106.9(19)
H6A C6 H6B 113(2)
N5 C7 C8 110.3(2)
N5 C7 H7A 113.4(18)
C8 C7 H7A 105.8(19)
N5 C7 H7B 105.8(19)
C8 C7 H7B 109.2(19)
H7A C7 H7B 112(3)
O9 C8 C9 111.2(3)
O9 C8 C7 108.2(2)
C9 C8 C7 109.8(3)
O9 C8 H8A 103.2(17)
C9 C8 H8A 112.2(17)
C7 C8 H8A 112.0(17)
C8 C9 H9A 109.5
C8 C9 H9B 109.5
H9A C9 H9B 109.5
C8 C9 H9C 109.5
H9A C9 H9C 109.5
H9B C9 H9C 109.5
Al1 C10 H10A 109.5
Al1 C10 H10B 109.5
H10A C10 H10B 109.5
Al1 C10 H10C 109.5
H10A C10 H10C 109.5
H10B C10 H10C 109.5
Al1 C11 H11A 109.5
Al1 C11 H11B 109.5
H11A C11 H11B 109.5
Al1 C11 H11C 109.5
H11A C11 H11C 109.5
H11B C11 H11C 109.5
Al2 C12 H12A 109.5
Al2 C12 H12B 109.5
H12A C12 H12B 109.5
Al2 C12 H12C 109.5
H12A C12 H12C 109.5
H12B C12 H12C 109.5
Al2 C13 H13A 109.5
Al2 C13 H13B 109.5
H13A C13 H13B 109.5
Al2 C13 H13C 109.5
H13A C13 H13C 109.5
H13B C13 H13C 109.5

loop_
_geom_bond_atom_site_label_1
_geom_bond_atom_site_label_2
_geom_bond_distance
Cl1 Al2 2.2010(12)
S1 C6 1.799(3)
S1 C2 1.800(5)
S3 C4 1.797(4)
S3 C2 1.810(5)
Al1 O9 1.845(2)
Al1 C10 1.945(4)
Al1 C11 1.949(4)
Al1 N5 2.030(2)
Al2 O9 1.855(2)
Al2 C12 1.959(3)
Al2 C13 1.974(3)
O9 C8 1.469(3)
N5 C7 1.486(4)
N5 C4 1.494(4)
N5 C6 1.498(3)
C2 H2A 0.98(5)
C2 H2B 0.90(4)
C4 H4A 1.02(4)
C4 H4B 0.95(3)
C6 H6A 0.97(3)
C6 H6B 0.91(3)
C7 C8 1.520(4)
C7 H7A 0.96(3)
C7 H7B 0.93(3)
C8 C9 1.512(4)
C8 H8A 1.00(3)
C9 H9A 0.9600
C9 H9B 0.9600
C9 H9C 0.9600
C10 H10A 0.9600
C10 H10B 0.9600
C10 H10C 0.9600
C11 H11A 0.9600
C11 H11B 0.9600
C11 H11C 0.9600
C12 H12A 0.9600
C12 H12B 0.9600
C12 H12C 0.9600
C13 H13A 0.9600
C13 H13B 0.9600
C13 H13C 0.9600
